data_4345074
loop_
_publ_author_name
'Li, Yun-Jian'
'Wang, Yu-Ling'
'Liu, Qing-Yan'

_publ_section_title
;
 The Highly Connected MOFs Constructed from Nonanuclear and Trinuclear
 Lanthanide-Carboxylate Clusters: Selective Gas Adsorption and Luminescent
 pH Sensing.
;
_journal_issue 4
_journal_name_full 'Inorganic chemistry'
_journal_page_first 2159
_journal_page_last 2164
_journal_paper_doi 10.1021/acs.inorgchem.6b02811
_journal_volume 56
_journal_year 2017
_chemical_formula_sum 'C171 H147 Gd12 N3 O66'
_chemical_formula_weight 5186.91
_space_group_crystal_system hexagonal
_space_group_IT_number 190
_space_group_name_Hall 'P -6c -2c'
_space_group_name_H-M_alt 'P -6 2 c'
_symmetry_space_group_name_Hall 'P -6c -2c'
_symmetry_space_group_name_H-M 'P -6 2 c'
_atom_sites_solution_hydrogens geom
_audit_creation_method SHELXL-2014/7
_cell_angle_alpha 90
_cell_angle_beta 90
_cell_angle_gamma 120
_cell_formula_units_Z 2
_cell_length_a 22.6051(4)
_cell_length_b 22.6051(4)
_cell_length_c 28.9178(7)
_cell_measurement_reflns_used 23625
_cell_measurement_temperature 293(2)
_cell_measurement_theta_max 28.7250
_cell_measurement_theta_min 3.6050
_cell_volume 12797.0(4)
_computing_cell_refinement 'CrysAlisPro 1.171.38.41 (Rigaku OD, 2015)'
_computing_data_collection 'CrysAlisPro 1.171.38.41 (Rigaku OD, 2015)'
_computing_data_reduction 'CrysAlisPro 1.171.38.41 (Rigaku OD, 2015)'
_computing_structure_refinement 'SHELXL-2014/7 (Sheldrick, 2014)'
_computing_structure_solution 'SHELXS-2014/7 (Sheldrick, 2014)'
_diffrn_ambient_temperature 293(2)
_diffrn_detector 'CCD plate'
_diffrn_detector_type EosS2
_diffrn_measured_fraction_theta_full 0.996
_diffrn_measured_fraction_theta_max 0.933
_diffrn_measurement_device 'four-circle diffractometer'
_diffrn_measurement_device_type 'SuperNova, Single source at offset, EosS2'
_diffrn_measurement_method '\w scans'
_diffrn_radiation_monochromator mirror
_diffrn_radiation_probe x-ray
_diffrn_radiation_type 'Mo K\a'
_diffrn_radiation_wavelength 0.71073
_diffrn_reflns_av_R_equivalents 0.0568
_diffrn_reflns_av_unetI/netI 0.0438
_diffrn_reflns_Laue_measured_fraction_full 0.996
_diffrn_reflns_Laue_measured_fraction_max 0.933
_diffrn_reflns_limit_h_max 27
_diffrn_reflns_limit_h_min -29
_diffrn_reflns_limit_k_max 29
_diffrn_reflns_limit_k_min -27
_diffrn_reflns_limit_l_max 37
_diffrn_reflns_limit_l_min -40
_diffrn_reflns_number 92417
_diffrn_reflns_point_group_measured_fraction_full 0.997
_diffrn_reflns_point_group_measured_fraction_max 0.911
_diffrn_reflns_theta_full 25.242
_diffrn_reflns_theta_max 29.465
_diffrn_reflns_theta_min 3.345
_diffrn_source 'micro-focus sealed X-ray tube'
_diffrn_source_type 'SuperNova (Mo) X-ray Source'
_exptl_absorpt_coefficient_mu 3.124
_exptl_absorpt_correction_T_max 1.00000
_exptl_absorpt_correction_T_min 0.57518
_exptl_absorpt_correction_type multi-scan
_exptl_absorpt_process_details
;
CrysAlisPro 1.171.38.41 (Rigaku Oxford Diffraction, 2015)
Empirical absorption correction using spherical harmonics,
 implemented in SCALE3 ABSPACK scaling algorithm.
;
_exptl_crystal_colour colorless
_exptl_crystal_density_diffrn 1.346
_exptl_crystal_description hexagonal
_exptl_crystal_F_000 4980
_exptl_crystal_size_max 0.130
_exptl_crystal_size_mid 0.120
_exptl_crystal_size_min 0.050
_refine_diff_density_max 1.465
_refine_diff_density_min -0.988
_refine_diff_density_rms 0.101
_refine_ls_abs_structure_details
;
 Flack x determined using 4027 quotients [(I+)-(I-)]/[(I+)+(I-)]
 (Parsons, Flack and Wagner, Acta Cryst. B69 (2013) 249-259).
;
_refine_ls_abs_structure_Flack -0.029(7)
_refine_ls_extinction_method none
_refine_ls_goodness_of_fit_ref 1.015
_refine_ls_hydrogen_treatment constr
_refine_ls_matrix_type full
_refine_ls_number_parameters 378
_refine_ls_number_reflns 11020
_refine_ls_number_restraints 24
_refine_ls_restrained_S_all 1.014
_refine_ls_R_factor_all 0.0399
_refine_ls_R_factor_gt 0.0329
_refine_ls_shift/su_max 0.001
_refine_ls_shift/su_mean 0.000
_refine_ls_structure_factor_coef Fsqd
_refine_ls_weighting_details 'w=1/[\s^2^(Fo^2^)+(0.0366P)^2^+1.5842P] where P=(Fo^2^+2Fc^2^)/3'
_refine_ls_weighting_scheme calc
_refine_ls_wR_factor_gt 0.0684
_refine_ls_wR_factor_ref 0.0704
_reflns_Friedel_coverage 0.824
_reflns_Friedel_fraction_full 0.999
_reflns_Friedel_fraction_max 0.887
_reflns_number_gt 9904
_reflns_number_total 11020
_reflns_threshold_expression 'I > 2\s(I)'
_cod_data_source_file ic6b02811_si_002.cif
_cod_data_source_block Gd
_cod_depositor_comments 'Adding full bibliography for 4345073--4345074.cif.'
_cod_original_cell_volume 12797.0(5)
_cod_database_code 4345074
_shelx_shelxl_version_number 2014/7
_shelx_space_group_comment
;
The symmetry employed for this shelxl refinement is uniquely defined
by the following loop, which should always be used as a source of
symmetry information in preference to the above space-group names.
They are only intended as comments.
;
_shelx_estimated_absorpt_t_min 0.687
_shelx_estimated_absorpt_t_max 0.859
_platon_squeeze_void_probe_radius 1.20

loop_
_space_group_symop_operation_xyz
'x, y, z'
'-y, x-y, z'
'-x+y, -x, z'
'x, y, -z+1/2'
'-y, x-y, -z+1/2'
'-x+y, -x, -z+1/2'
'y, x, -z'
'x-y, -y, -z'
'-x, -x+y, -z'
'y, x, z+1/2'
'x-y, -y, z+1/2'
'-x, -x+y, z+1/2'

loop_
_atom_site_label
_atom_site_type_symbol
_atom_site_fract_x
_atom_site_fract_y
_atom_site_fract_z
_atom_site_U_iso_or_equiv
_atom_site_adp_type
_atom_site_occupancy
_atom_site_site_symmetry_order
_atom_site_calc_flag
_atom_site_refinement_flags_posn
_atom_site_refinement_flags_adp
_atom_site_refinement_flags_occupancy
Gd1 Gd 0.88493(2) 0.78745(2) 0.7500 0.01756(8) Uani 1 2 d S T P
Gd2 Gd 1.05337(2) 0.93797(2) 0.68268(2) 0.03632(9) Uani 1 1 d . . .
Gd3 Gd 0.70545(2) 0.45303(2) 0.7500 0.02150(9) Uani 1 2 d S T P
C1 C 0.5172(4) 0.5832(3) 0.5809(3) 0.048(2) Uani 1 1 d . . .
C2 C 0.5013(4) 0.5957(4) 0.5363(3) 0.059(2) Uani 1 1 d . . .
H2A H 0.5307 0.6364 0.5214 0.071 Uiso 1 1 calc R U .
C3 C 0.4415(4) 0.5474(4) 0.5141(2) 0.056(2) Uani 1 1 d . . .
C4 C 0.3983(4) 0.4876(4) 0.5373(3) 0.062(3) Uani 1 1 d . . .
H4A H 0.3577 0.4558 0.5232 0.075 Uiso 1 1 calc R U .
C5 C 0.4139(4) 0.4736(3) 0.5811(3) 0.052(2) Uani 1 1 d . . .
C6 C 0.4741(4) 0.5241(4) 0.6011(2) 0.053(2) Uani 1 1 d . . .
H6A H 0.4850 0.5159 0.6305 0.064 Uiso 1 1 calc R U .
C7 C 0.5812(3) 0.6363(3) 0.6057(3) 0.048(2) Uani 1 1 d . . .
C8 C 0.6112(4) 0.6150(4) 0.6390(3) 0.062(2) Uani 1 1 d . . .
H8A H 0.5909 0.5691 0.6468 0.074 Uiso 1 1 calc R U .
C9 C 0.6710(4) 0.6621(4) 0.6604(3) 0.056(2) Uani 1 1 d . . .
H9A H 0.6898 0.6474 0.6832 0.067 Uiso 1 1 calc R U .
C10 C 0.7034(3) 0.7304(3) 0.6488(3) 0.0425(17) Uani 1 1 d . . .
C11 C 0.6750(3) 0.7520(3) 0.6144(3) 0.051(2) Uani 1 1 d . . .
H11A H 0.6964 0.7979 0.6061 0.061 Uiso 1 1 calc R U .
C12 C 0.6140(4) 0.7043(4) 0.5921(3) 0.058(2) Uani 1 1 d . . .
H12A H 0.5958 0.7183 0.5685 0.070 Uiso 1 1 calc R U .
C13 C 0.4233(4) 0.5611(4) 0.4669(2) 0.056(2) Uani 1 1 d . . .
C14 C 0.4718(4) 0.5948(4) 0.4338(3) 0.064(2) Uani 1 1 d . . .
H14A H 0.5175 0.6114 0.4408 0.076 Uiso 1 1 calc R U .
C15 C 0.4537(4) 0.6049(4) 0.3901(3) 0.060(2) Uani 1 1 d . . .
H15A H 0.4875 0.6299 0.3684 0.072 Uiso 1 1 calc R U .
C16 C 0.3856(4) 0.5779(3) 0.3783(2) 0.0423(16) Uani 1 1 d . . .
C17 C 0.3399(4) 0.5450(5) 0.4106(3) 0.066(3) Uani 1 1 d . . .
H17A H 0.2940 0.5266 0.4029 0.079 Uiso 1 1 calc R U .
C18 C 0.3558(4) 0.5360(5) 0.4551(3) 0.081(3) Uani 1 1 d . . .
H18A H 0.3214 0.5134 0.4769 0.097 Uiso 1 1 calc R U .
C19 C 0.3692(4) 0.4086(3) 0.6039(2) 0.050(2) Uani 1 1 d . . .
C20 C 0.2984(4) 0.3831(4) 0.6047(3) 0.073(3) Uani 1 1 d . . .
H20A H 0.2807 0.4074 0.5899 0.087 Uiso 1 1 calc R U .
C21 C 0.2539(4) 0.3219(4) 0.6273(3) 0.060(2) Uani 1 1 d . . .
H21A H 0.2070 0.3051 0.6267 0.072 Uiso 1 1 calc R U .
C22 C 0.2802(3) 0.2865(3) 0.6506(3) 0.0432(17) Uani 1 1 d . . .
C23 C 0.3500(3) 0.3108(4) 0.6489(3) 0.054(2) Uani 1 1 d . . .
H23A H 0.3677 0.2861 0.6631 0.065 Uiso 1 1 calc R U .
C24 C 0.3943(4) 0.3723(4) 0.6262(3) 0.057(2) Uani 1 1 d . . .
H24A H 0.4410 0.3884 0.6263 0.069 Uiso 1 1 calc R U .
C25 C 0.7692(4) 0.7803(4) 0.6705(3) 0.048(2) Uani 1 1 d . . .
C26 C 0.3670(4) 0.5834(4) 0.3297(3) 0.0462(19) Uani 1 1 d . . .
C27 C 0.2324(4) 0.2219(4) 0.6749(3) 0.0457(18) Uani 1 1 d . . .
C28 C 0.8379(5) 0.6187(4) 0.7500 0.038(2) Uani 1 2 d S T P
H28 H 0.8854 0.6408 0.7500 0.046 Uiso 1 2 calc R U P
O1 O 0.9316(3) 0.8716(3) 0.6772(3) 0.098(3) Uani 1 1 d . U .
O1W O 1.0401(7) 0.9408(8) 0.6027(3) 0.204(6) Uani 1 1 d . . .
O2 O 0.9969(3) 0.8801(2) 0.7500 0.0326(14) Uani 1 2 d S TU P
O2W O 0.6844(4) 0.5456(4) 0.7500 0.090(3) Uani 1 2 d S T P
O3 O 1.0000 1.0000 0.70073(19) 0.0123(11) Uani 1 3 d S T P
O4 O 0.8706(3) 0.8842(2) 0.7500 0.0236(12) Uani 1 2 d S TU P
O5 O 0.7971(3) 0.7576(2) 0.6972(2) 0.0569(15) Uani 1 1 d . . .
O6 O 0.7899(3) 0.8417(3) 0.6630(2) 0.0650(17) Uani 1 1 d . . .
O7 O 0.6667 0.3333 0.7500 0.0093(15) Uani 1 6 d S T P
O8 O 0.8092(3) 0.5556(3) 0.7500 0.0502(19) Uani 1 2 d S T P
O9 O 0.8144(3) 0.6563(3) 0.7500 0.0407(15) Uani 1 2 d S T P
O10 O 0.4148(3) 0.6148(3) 0.30110(17) 0.0606(15) Uani 1 1 d . . .
O11 O 0.3052(3) 0.5555(3) 0.31990(19) 0.0632(16) Uani 1 1 d . . .
O12 O 0.1702(3) 0.2036(3) 0.6698(3) 0.086(2) Uani 1 1 d . U .
O13 O 0.2556(2) 0.1914(2) 0.69643(17) 0.0408(11) Uani 1 1 d . . .

loop_
_atom_site_aniso_label
_atom_site_aniso_U_11
_atom_site_aniso_U_22
_atom_site_aniso_U_33
_atom_site_aniso_U_23
_atom_site_aniso_U_13
_atom_site_aniso_U_12
Gd1 0.01439(17) 0.01315(16) 0.02490(18) 0.000 0.000 0.00671(13)
Gd2 0.03029(16) 0.03170(17) 0.0523(2) -0.01351(15) 0.00378(15) 0.01947(13)
Gd3 0.0278(2) 0.01984(18) 0.01858(17) 0.000 0.000 0.01319(16)
C1 0.039(4) 0.036(4) 0.046(5) 0.014(3) -0.023(3) 0.001(3)
C2 0.043(4) 0.045(4) 0.042(5) 0.027(4) -0.020(3) -0.014(3)
C3 0.042(4) 0.044(4) 0.036(3) 0.019(3) -0.023(3) -0.012(3)
C4 0.040(4) 0.046(4) 0.050(5) 0.020(4) -0.021(4) -0.017(3)
C5 0.045(4) 0.037(4) 0.035(4) 0.015(3) -0.018(3) -0.008(3)
C6 0.044(4) 0.043(4) 0.041(4) 0.019(4) -0.020(4) -0.002(3)
C7 0.036(4) 0.033(3) 0.048(5) 0.007(3) -0.025(3) -0.004(3)
C8 0.062(5) 0.027(3) 0.056(5) 0.015(3) -0.032(4) -0.007(3)
C9 0.052(4) 0.040(4) 0.060(5) 0.006(4) -0.032(4) 0.011(4)
C10 0.038(4) 0.027(3) 0.047(4) 0.001(3) -0.018(3) 0.005(3)
C11 0.045(4) 0.022(3) 0.064(5) -0.002(3) -0.033(4) 0.001(3)
C12 0.050(4) 0.039(4) 0.059(5) 0.013(4) -0.035(4) 0.002(3)
C13 0.037(4) 0.042(4) 0.043(4) 0.022(3) -0.027(3) -0.014(3)
C14 0.041(4) 0.069(5) 0.055(5) 0.027(4) -0.012(4) 0.008(4)
C15 0.041(4) 0.071(5) 0.044(5) 0.026(4) 0.002(4) 0.010(4)
C16 0.047(4) 0.037(4) 0.026(3) 0.010(3) -0.008(3) 0.009(3)
C17 0.033(4) 0.097(7) 0.035(4) 0.016(4) -0.014(3) 0.007(4)
C18 0.037(4) 0.096(7) 0.044(5) 0.039(5) -0.015(4) -0.015(4)
C19 0.038(4) 0.034(4) 0.037(4) 0.016(3) -0.012(3) -0.011(3)
C20 0.038(4) 0.061(5) 0.089(7) 0.054(5) -0.014(4) 0.003(4)
C21 0.035(4) 0.039(4) 0.089(7) 0.034(4) -0.008(4) 0.006(3)
C22 0.026(3) 0.038(4) 0.053(4) 0.018(3) 0.001(3) 0.006(3)
C23 0.029(3) 0.048(4) 0.067(5) 0.037(4) 0.001(3) 0.005(3)
C24 0.027(3) 0.046(4) 0.065(5) 0.030(4) -0.002(3) -0.007(3)
C25 0.035(4) 0.038(4) 0.075(6) -0.014(4) -0.022(4) 0.020(3)
C26 0.075(5) 0.037(4) 0.035(4) 0.007(3) -0.003(4) 0.034(4)
C27 0.033(4) 0.031(4) 0.063(5) 0.029(4) 0.014(3) 0.009(3)
C28 0.034(5) 0.024(4) 0.058(7) 0.000 0.000 0.016(4)
O1 0.038(3) 0.079(4) 0.185(7) -0.097(4) -0.057(4) 0.036(3)
O1W 0.269(15) 0.326(18) 0.065(5) 0.031(9) 0.006(8) 0.183(14)
O2 0.019(3) 0.004(2) 0.060(4) 0.000 0.000 -0.006(2)
O2W 0.058(5) 0.037(4) 0.188(11) 0.000 0.000 0.034(4)
O3 0.0072(14) 0.0072(14) 0.023(3) 0.000 0.000 0.0036(7)
O4 0.017(2) 0.002(2) 0.044(3) 0.000 0.000 0.0000(19)
O5 0.055(3) 0.034(2) 0.083(4) -0.016(3) -0.046(3) 0.023(2)
O6 0.047(3) 0.033(3) 0.104(5) -0.012(3) -0.049(3) 0.013(2)
O7 0.009(2) 0.009(2) 0.010(4) 0.000 0.000 0.0044(11)
O8 0.040(4) 0.020(3) 0.087(6) 0.000 0.000 0.012(3)
O9 0.038(4) 0.023(3) 0.060(4) 0.000 0.000 0.015(3)
O10 0.097(4) 0.067(4) 0.038(3) 0.022(3) 0.015(3) 0.057(4)
O11 0.070(4) 0.058(4) 0.051(3) 0.004(3) -0.037(3) 0.025(3)
O12 0.037(3) 0.053(3) 0.166(7) 0.070(4) 0.029(4) 0.019(3)
O13 0.035(2) 0.033(2) 0.047(3) 0.014(2) 0.002(2) 0.011(2)

loop_
_atom_type_symbol
_atom_type_description
_atom_type_scat_dispersion_real
_atom_type_scat_dispersion_imag
_atom_type_scat_source
C C 0.0033 0.0016 'International Tables Vol C Tables 4.2.6.8 and 6.1.1.4'
H H 0.0000 0.0000 'International Tables Vol C Tables 4.2.6.8 and 6.1.1.4'
N N 0.0061 0.0033 'International Tables Vol C Tables 4.2.6.8 and 6.1.1.4'
O O 0.0106 0.0060 'International Tables Vol C Tables 4.2.6.8 and 6.1.1.4'
Gd Gd -0.1653 3.9035 'International Tables Vol C Tables 4.2.6.8 and 6.1.1.4'

loop_
_geom_angle_atom_site_label_1
_geom_angle_atom_site_label_2
_geom_angle_atom_site_label_3
_geom_angle
_geom_angle_site_symmetry_1
_geom_angle_site_symmetry_3
O5 Gd1 O5 82.2(3) . 4_556
O5 Gd1 O2 130.15(15) . .
O5 Gd1 O2 130.15(15) 4_556 .
O5 Gd1 O4 77.07(14) . .
O5 Gd1 O4 77.07(14) 4_556 .
O2 Gd1 O4 76.12(18) . .
O5 Gd1 O13 144.89(15) . 6_666
O5 Gd1 O13 88.35(18) 4_556 6_666
O2 Gd1 O13 80.81(15) . 6_666
O4 Gd1 O13 133.47(13) . 6_666
O5 Gd1 O13 88.35(18) . 3_665
O5 Gd1 O13 144.89(15) 4_556 3_665
O2 Gd1 O13 80.81(15) . 3_665
O4 Gd1 O13 133.47(13) . 3_665
O13 Gd1 O13 80.2(2) 6_666 3_665
O5 Gd1 O9 73.56(16) . .
O5 Gd1 O9 73.56(16) 4_556 .
O2 Gd1 O9 143.2(2) . .
O4 Gd1 O9 140.66(19) . .
O13 Gd1 O9 71.33(15) 6_666 .
O13 Gd1 O9 71.33(15) 3_665 .
O5 Gd1 O1 134.45(17) . 4_556
O5 Gd1 O1 70.46(18) 4_556 4_556
O2 Gd1 O1 59.92(12) . 4_556
O4 Gd1 O1 61.99(13) . 4_556
O13 Gd1 O1 71.48(16) 6_666 4_556
O13 Gd1 O1 134.11(16) 3_665 4_556
O9 Gd1 O1 128.10(10) . 4_556
O5 Gd1 O1 70.46(18) . .
O5 Gd1 O1 134.45(17) 4_556 .
O2 Gd1 O1 59.92(12) . .
O4 Gd1 O1 61.99(13) . .
O13 Gd1 O1 134.11(16) 6_666 .
O13 Gd1 O1 71.48(16) 3_665 .
O9 Gd1 O1 128.10(10) . .
O1 Gd1 O1 103.8(2) 4_556 .
O12 Gd2 O3 143.06(14) 3_665 .
O12 Gd2 O4 112.8(3) 3_665 2_765
O3 Gd2 O4 84.50(16) . 2_765
O12 Gd2 O6 73.36(18) 3_665 2_765
O3 Gd2 O6 143.51(13) . 2_765
O4 Gd2 O6 79.04(19) 2_765 2_765
O12 Gd2 O2 77.1(2) 3_665 .
O3 Gd2 O2 81.23(17) . .
O4 Gd2 O2 66.42(14) 2_765 .
O6 Gd2 O2 120.1(2) 2_765 .
O12 Gd2 O1W 84.7(4) 3_665 .
O3 Gd2 O1W 95.4(3) . .
O4 Gd2 O1W 150.4(4) 2_765 .
O6 Gd2 O1W 83.9(4) 2_765 .
O2 Gd2 O1W 143.0(4) . .
O12 Gd2 O1 76.6(2) 3_665 .
O3 Gd2 O1 67.11(13) . .
O4 Gd2 O1 125.9(2) 2_765 .
O6 Gd2 O1 147.07(18) 2_765 .
O2 Gd2 O1 64.5(2) . .
O1W Gd2 O1 80.1(4) . .
O12 Gd2 O1 149.55(17) 3_665 2_765
O3 Gd2 O1 66.72(12) . 2_765
O4 Gd2 O1 66.7(2) 2_765 2_765
O6 Gd2 O1 76.85(18) 2_765 2_765
O2 Gd2 O1 124.7(2) . 2_765
O1W Gd2 O1 86.0(4) . 2_765
O1 Gd2 O1 130.0(3) . 2_765
O12 Gd2 Gd2 99.4(2) 3_665 4_556
O3 Gd2 Gd2 77.00(13) . 4_556
O4 Gd2 Gd2 33.37(9) 2_765 4_556
O6 Gd2 Gd2 104.07(18) 2_765 4_556
O2 Gd2 Gd2 33.58(10) . 4_556
O1W Gd2 Gd2 171.7(3) . 4_556
O1 Gd2 Gd2 93.80(19) . 4_556
O1 Gd2 Gd2 93.76(19) 2_765 4_556
O12 Gd2 Gd2 112.17(15) 3_665 3_675
O3 Gd2 Gd2 32.45(5) . 3_675
O4 Gd2 Gd2 110.66(11) 2_765 3_675
O6 Gd2 Gd2 164.07(18) 2_765 3_675
O2 Gd2 Gd2 75.82(14) . 3_675
O1W Gd2 Gd2 81.8(3) . 3_675
O1 Gd2 Gd2 35.63(14) . 3_675
O1 Gd2 Gd2 95.05(13) 2_765 3_675
Gd2 Gd2 Gd2 90.0 4_556 3_675
O12 Gd2 Gd2 168.0(2) 3_665 2_765
O3 Gd2 Gd2 32.45(5) . 2_765
O4 Gd2 Gd2 79.10(13) 2_765 2_765
O6 Gd2 Gd2 111.74(14) 2_765 2_765
O2 Gd2 Gd2 107.88(12) . 2_765
O1W Gd2 Gd2 85.0(3) . 2_765
O1 Gd2 Gd2 95.44(15) . 2_765
O1 Gd2 Gd2 35.24(12) 2_765 2_765
Gd2 Gd2 Gd2 90.0 4_556 2_765
Gd2 Gd2 Gd2 60.0 3_675 2_765
O11 Gd3 O11 122.5(3) 11_665 8_666
O11 Gd3 O10 150.3(2) 11_665 7_556
O11 Gd3 O10 75.5(2) 8_666 7_556
O11 Gd3 O10 75.5(2) 11_665 10
O11 Gd3 O10 150.3(2) 8_666 10
O10 Gd3 O10 79.3(3) 7_556 10
O11 Gd3 O8 79.65(17) 11_665 .
O11 Gd3 O8 79.65(17) 8_666 .
O10 Gd3 O8 129.35(18) 7_556 .
O10 Gd3 O8 129.35(18) 10 .
O11 Gd3 O2W 111.18(16) 11_665 .
O11 Gd3 O2W 111.18(16) 8_666 .
O10 Gd3 O2W 78.4(2) 7_556 .
O10 Gd3 O2W 78.4(2) 10 .
O8 Gd3 O2W 70.6(3) . .
O11 Gd3 O7 80.46(14) 11_665 .
O11 Gd3 O7 80.46(14) 8_666 .
O10 Gd3 O7 79.75(15) 7_556 .
O10 Gd3 O7 79.75(15) 10 .
O8 Gd3 O7 137.91(15) . .
O2W Gd3 O7 151.5(2) . .
C6 C1 C2 118.1(6) . .
C6 C1 C7 121.0(6) . .
C2 C1 C7 120.9(6) . .
C3 C2 C1 120.6(6) . .
C3 C2 H2A 119.7 . .
C1 C2 H2A 119.7 . .
C4 C3 C2 118.6(6) . .
C4 C3 C13 120.6(6) . .
C2 C3 C13 120.8(6) . .
C3 C4 C5 121.7(6) . .
C3 C4 H4A 119.1 . .
C5 C4 H4A 119.1 . .
C6 C5 C4 116.6(6) . .
C6 C5 C19 122.6(6) . .
C4 C5 C19 120.8(6) . .
C1 C6 C5 124.5(6) . .
C1 C6 H6A 117.8 . .
C5 C6 H6A 117.8 . .
C12 C7 C8 119.6(6) . .
C12 C7 C1 120.7(6) . .
C8 C7 C1 119.3(6) . .
C9 C8 C7 120.1(6) . .
C9 C8 H8A 119.9 . .
C7 C8 H8A 119.9 . .
C10 C9 C8 121.5(7) . .
C10 C9 H9A 119.3 . .
C8 C9 H9A 119.3 . .
C9 C10 C11 119.0(6) . .
C9 C10 C25 121.3(6) . .
C11 C10 C25 119.7(6) . .
C10 C11 C12 120.1(6) . .
C10 C11 H11A 120.0 . .
C12 C11 H11A 120.0 . .
C7 C12 C11 119.6(6) . .
C7 C12 H12A 120.2 . .
C11 C12 H12A 120.2 . .
C14 C13 C18 118.0(6) . .
C14 C13 C3 121.8(6) . .
C18 C13 C3 120.1(6) . .
C13 C14 C15 120.9(7) . .
C13 C14 H14A 119.5 . .
C15 C14 H14A 119.5 . .
C14 C15 C16 120.5(7) . .
C14 C15 H15A 119.8 . .
C16 C15 H15A 119.8 . .
C17 C16 C15 117.5(6) . .
C17 C16 C26 122.8(7) . .
C15 C16 C26 119.6(7) . .
C16 C17 C18 123.9(7) . .
C16 C17 H17A 118.1 . .
C18 C17 H17A 118.1 . .
C17 C18 C13 119.1(7) . .
C17 C18 H18A 120.4 . .
C13 C18 H18A 120.4 . .
C24 C19 C20 118.3(6) . .
C24 C19 C5 122.1(7) . .
C20 C19 C5 119.6(7) . .
C21 C20 C19 121.5(7) . .
C21 C20 H20A 119.2 . .
C19 C20 H20A 119.2 . .
C22 C21 C20 119.5(7) . .
C22 C21 H21A 120.3 . .
C20 C21 H21A 120.3 . .
C21 C22 C23 119.0(6) . .
C21 C22 C27 119.0(6) . .
C23 C22 C27 121.9(6) . .
C22 C23 C24 121.0(7) . .
C22 C23 H23A 119.5 . .
C24 C23 H23A 119.5 . .
C19 C24 C23 120.7(7) . .
C19 C24 H24A 119.7 . .
C23 C24 H24A 119.7 . .
O6 C25 O5 125.3(7) . .
O6 C25 C10 116.8(6) . .
O5 C25 C10 117.7(6) . .
O11 C26 O10 124.5(7) . .
O11 C26 C16 117.7(7) . .
O10 C26 C16 117.8(7) . .
O13 C27 O12 126.6(6) . .
O13 C27 C22 119.2(6) . .
O12 C27 C22 114.2(6) . .
O9 C28 O8 130.6(9) . .
O9 C28 H28 114.7 . .
O8 C28 H28 114.7 . .
Gd2 O1 Gd2 109.1(2) . 3_675
Gd2 O1 Gd1 108.4(3) . .
Gd2 O1 Gd1 107.0(3) 3_675 .
Gd2 O2 Gd2 112.8(2) 4_556 .
Gd2 O2 Gd1 122.94(12) 4_556 .
Gd2 O2 Gd1 122.94(12) . .
Gd2 O3 Gd2 115.10(9) . 2_765
Gd2 O3 Gd2 115.10(9) . 3_675
Gd2 O3 Gd2 115.09(9) 2_765 3_675
Gd2 O4 Gd2 113.25(18) 6_676 3_675
Gd2 O4 Gd1 121.30(11) 6_676 .
Gd2 O4 Gd1 121.30(11) 3_675 .
C25 O5 Gd1 144.6(4) . .
C25 O6 Gd2 137.3(5) . 3_675
Gd3 O7 Gd3 120.0 3_665 .
Gd3 O7 Gd3 120.0 3_665 2_655
Gd3 O7 Gd3 120.0 . 2_655
C28 O8 Gd3 146.3(6) . .
C28 O9 Gd1 125.0(6) . .
C26 O10 Gd3 138.8(5) . 7_556
C26 O11 Gd3 130.1(5) . 8_566
C27 O12 Gd2 143.0(5) . 2_655
C27 O13 Gd1 136.6(4) . 2_655

loop_
_geom_bond_atom_site_label_1
_geom_bond_atom_site_label_2
_geom_bond_distance
_geom_bond_site_symmetry_2
Gd1 O5 2.321(5) .
Gd1 O5 2.321(5) 4_556
Gd1 O2 2.344(5) .
Gd1 O4 2.366(5) .
Gd1 O13 2.405(4) 6_666
Gd1 O13 2.405(4) 3_665
Gd1 O9 2.570(6) .
Gd1 O1 2.675(9) 4_556
Gd1 O1 2.675(9) .
Gd2 O12 2.285(5) 3_665
Gd2 O3 2.3206(12) .
Gd2 O4 2.331(3) 2_765
Gd2 O6 2.335(5) 2_765
Gd2 O2 2.337(3) .
Gd2 O1W 2.338(9) .
Gd2 O1 2.392(5) .
Gd2 O1 2.415(6) 2_765
Gd2 Gd2 3.8937(7) 4_556
Gd2 Gd2 3.9165(5) 3_675
Gd2 Gd2 3.9165(5) 2_765
Gd3 O11 2.306(5) 11_665
Gd3 O11 2.306(5) 8_666
Gd3 O10 2.315(5) 7_556
Gd3 O10 2.315(5) 10
Gd3 O8 2.332(7) .
Gd3 O2W 2.367(7) .
Gd3 O7 2.3912(4) .
C1 C6 1.332(9) .
C1 C2 1.406(9) .
C1 C7 1.520(9) .
C2 C3 1.396(9) .
C2 H2A 0.9300 .
C3 C4 1.381(9) .
C3 C13 1.503(8) .
C4 C5 1.393(10) .
C4 H4A 0.9300 .
C5 C6 1.391(10) .
C5 C19 1.460(9) .
C6 H6A 0.9300 .
C7 C12 1.388(10) .
C7 C8 1.395(10) .
C8 C9 1.379(9) .
C8 H8A 0.9300 .
C9 C10 1.379(9) .
C9 H9A 0.9300 .
C10 C11 1.399(9) .
C10 C25 1.483(9) .
C11 C12 1.412(9) .
C11 H11A 0.9300 .
C12 H12A 0.9300 .
C13 C14 1.365(10) .
C13 C18 1.380(10) .
C14 C15 1.382(10) .
C14 H14A 0.9300 .
C15 C16 1.384(10) .
C15 H15A 0.9300 .
C16 C17 1.313(10) .
C16 C26 1.492(9) .
C17 C18 1.379(10) .
C17 H17A 0.9300 .
C18 H18A 0.9300 .
C19 C24 1.369(11) .
C19 C20 1.404(11) .
C20 C21 1.401(9) .
C20 H20A 0.9300 .
C21 C22 1.387(10) .
C21 H21A 0.9300 .
C22 C23 1.388(9) .
C22 C27 1.488(9) .
C23 C24 1.404(9) .
C23 H23A 0.9300 .
C24 H24A 0.9300 .
C25 O6 1.241(9) .
C25 O5 1.258(8) .
C26 O11 1.244(9) .
C26 O10 1.259(9) .
C27 O13 1.225(8) .
C27 O12 1.260(9) .
C28 O9 1.206(10) .
C28 O8 1.238(10) .
C28 H28 0.9300 .
O1 Gd2 2.415(6) 3_675
O2 Gd2 2.337(3) 4_556
O3 Gd2 2.3206(12) 2_765
O3 Gd2 2.3207(12) 3_675
O4 Gd2 2.331(2) 6_676
O4 Gd2 2.331(2) 3_675
O6 Gd2 2.335(5) 3_675
O7 Gd3 2.3912(4) 3_665
O7 Gd3 2.3912(4) 2_655
O10 Gd3 2.315(5) 7_556
O11 Gd3 2.306(5) 8_566
O12 Gd2 2.285(5) 2_655
O13 Gd1 2.405(4) 2_655

loop_
_platon_squeeze_void_nr
_platon_squeeze_void_average_x
_platon_squeeze_void_average_y
_platon_squeeze_void_average_z
_platon_squeeze_void_volume
_platon_squeeze_void_count_electrons
_platon_squeeze_void_content
1 -0.139 -0.121 -0.010 6318 1468 ' '
